data_1568488
loop_
_publ_author_name
'Li, Kuan'
'Zhen, Shuo'
'Wang, Wang'
'Du, Juan'
'Yu, Songcheng'
'Wu, Yongjun'
'Guo, Hongchao'

_publ_section_title
;
 Fungicide-inspired precursors of &#x3c0;-allylpalladium intermediates for
 palladium-catalyzed decarboxylative cycloadditions.
;
_journal_issue 11
_journal_name_full 'Chemical science'
_journal_page_first 3024
_journal_page_last 3029
_journal_paper_doi 10.1039/d3sc00112a
_journal_volume 14
_journal_year 2023
_chemical_absolute_configuration rmad
_chemical_formula_moiety 'C27 H21 N3 O2'
_chemical_formula_sum 'C27 H21 N3 O2'
_chemical_formula_weight 419.47
_space_group_crystal_system monoclinic
_space_group_IT_number 4
_space_group_name_Hall 'P 2yb'
_space_group_name_H-M_alt 'P 1 21 1'
_atom_sites_solution_hydrogens geom
_atom_sites_solution_primary dual
_audit_creation_date 2022-09-23
_audit_creation_method
;
Olex2 1.5
(compiled 2022.04.07 svn.rca3783a0 for OlexSys, GUI svn.r6498)
;
_audit_update_record
;
2022-11-12 deposited with the CCDC.	2023-02-21 downloaded from the CCDC.
;
_cell_angle_alpha 90
_cell_angle_beta 104.3873(18)
_cell_angle_gamma 90
_cell_formula_units_Z 2
_cell_length_a 8.30066(14)
_cell_length_b 8.18447(13)
_cell_length_c 16.4485(3)
_cell_measurement_reflns_used 14814
_cell_measurement_temperature 100.01(10)
_cell_measurement_theta_max 76.3620
_cell_measurement_theta_min 2.7370
_cell_volume 1082.41(3)
_computing_cell_refinement 'CrysAlisPro 1.171.41.119a (Rigaku OD, 2021)'
_computing_data_collection 'CrysAlisPro 1.171.41.119a (Rigaku OD, 2021)'
_computing_data_reduction 'CrysAlisPro 1.171.41.119a (Rigaku OD, 2021)'
_computing_molecular_graphics 'Olex2 1.5 (Dolomanov et al., 2009)'
_computing_publication_material 'Olex2 1.5 (Dolomanov et al., 2009)'
_computing_structure_refinement 'SHELXL 2016/6 (Sheldrick, 2015)'
_computing_structure_solution 'SHELXT 2014/4 (Sheldrick, 2014)'
_diffrn_ambient_environment N~2~
_diffrn_ambient_temperature 100.01(10)
_diffrn_detector 'Hybrid Pixel Array Detector'
_diffrn_detector_area_resol_mean 10.0000
_diffrn_detector_type HyPix
_diffrn_measured_fraction_theta_full 1.000
_diffrn_measured_fraction_theta_max 0.982
_diffrn_measurement_details
;
List of Runs (angles in degrees, time in seconds):

  # Type    Start    End  Width  t~exp~   \w     \q     \k     \f   Frames
#--------------------------------------------------------------------------
  1  \w     26.00 120.00   0.50    0.05    --   47.98  77.00 -30.00  188
  2  \w     26.00 120.00   0.50    0.05    --   47.98  77.00  30.00  188
  3  \w     34.00 120.00   0.50    0.05    --   47.98  57.00 120.00  172
  4  \w    -70.00  24.00   0.50    0.05    --  -47.98  78.00 -23.00  188
  5  \w    -69.00 -27.00   0.50    0.07    --  -99.00  61.00 -90.00   84
  6  \w    -69.00 -27.00   0.50    0.07    --  -99.00  61.00-180.00   84
  7  \w    -69.00 -27.00   0.50    0.07    --  -99.00  61.00 -60.00   84
  8  \w   -108.00 -27.00   0.50    0.07    --  -99.00  78.00 -23.00  162
  9  \w    -69.00 -27.00   0.50    0.07    --  -99.00  61.00  60.00   84
 10  \w     84.00 176.00   0.50    0.07    --  104.70  78.00 -23.00  184
 11  \w     94.00 176.00   0.50    0.07    --  104.70  45.00  30.00  164
 12  \w     94.00 176.00   0.50    0.07    --  104.70  45.00  60.00  164
 13  \w     94.00 176.00   0.50    0.07    --  104.70  45.00  90.00  164
 14  \w     90.00 176.00   0.50    0.07    --  104.70  61.00 150.00  172
 15  \w     94.00 178.00   0.50    0.07    --  104.70  15.00  90.00  168
 16  \w    -25.00  28.00   0.50    0.05    --   47.98 -19.00 -90.00  106
 17  \w    -23.00  70.00   0.50    0.05    --   47.98 -78.00-147.00  186
 18  \w     33.00  73.00   0.50    0.07    --  104.70 -61.00-180.00   80
 19  \w     33.00 112.00   0.50    0.07    --  104.70 -78.00-147.00  158
 20  \w     33.00  73.00   0.50    0.07    --  104.70 -61.00   0.00   80
 21  \w     33.00  73.00   0.50    0.07    --  104.70 -61.00  30.00   80
 22  \w     33.00  73.00   0.50    0.07    --  104.70 -61.00  60.00   80
 23  \w     33.00  73.00   0.50    0.07    --  104.70 -61.00  90.00   80
 24  \w     33.00 111.00   0.50    0.07    --  104.70-125.00  30.00  156
 25  \w     33.00 111.00   0.50    0.07    --  104.70-125.00   0.00  156
 26  \w     33.00 111.00   0.50    0.07    --  104.70-125.00 -60.00  156
 27  \w   -111.00 -27.00   0.50    0.07    --  -99.00 125.00-180.00  168
 28  \w   -119.00 -26.00   0.50    0.05    --  -47.98 -77.00-180.00  186
 29  \w   -119.00 -26.00   0.50    0.05    --  -47.98 -77.00 -60.00  186
 30  \w   -171.00 -80.00   0.50    0.07    --  -99.00 -78.00-147.00  182
 31  \w   -172.00 -88.00   0.50    0.07    --  -99.00 -30.00-120.00  168
 32  \w   -172.00 -88.00   0.50    0.07    --  -99.00 -30.00 -90.00  168
 33  \w   -171.00 -88.00   0.50    0.07    --  -99.00 -45.00 -60.00  166
 34  \w   -171.00 -84.00   0.50    0.07    --  -99.00 -61.00 150.00  174
 35  \w   -119.00 -74.00   0.50    0.05    --  -47.98-125.00 -60.00   90
 36  \w   -119.00 -74.00   0.50    0.05    --  -47.98-125.00   0.00   90
 37  \w   -119.00 -74.00   0.50    0.05    --  -47.98-125.00-180.00   90
;
_diffrn_measurement_device 'four-circle diffractometer'
_diffrn_measurement_device_type 'XtaLAB Synergy R, DW system, HyPix'
_diffrn_measurement_method '\w scans'
_diffrn_orient_matrix_type 'CrysAlisPro convention (1999,Acta A55,543-557)'
_diffrn_orient_matrix_UB_11 0.0449806000
_diffrn_orient_matrix_UB_12 -0.0125070000
_diffrn_orient_matrix_UB_13 0.0964918000
_diffrn_orient_matrix_UB_21 0.1021639000
_diffrn_orient_matrix_UB_22 0.1587126000
_diffrn_orient_matrix_UB_23 0.0061135000
_diffrn_orient_matrix_UB_31 -0.1556700000
_diffrn_orient_matrix_UB_32 0.1004357000
_diffrn_orient_matrix_UB_33 0.0023190000
_diffrn_radiation_monochromator mirror
_diffrn_radiation_probe x-ray
_diffrn_radiation_type 'Cu K\a'
_diffrn_radiation_wavelength 1.54184
_diffrn_reflns_av_R_equivalents 0.0414
_diffrn_reflns_av_unetI/netI 0.0282
_diffrn_reflns_Laue_measured_fraction_full 1.000
_diffrn_reflns_Laue_measured_fraction_max 0.982
_diffrn_reflns_limit_h_max 9
_diffrn_reflns_limit_h_min -10
_diffrn_reflns_limit_k_max 10
_diffrn_reflns_limit_k_min -9
_diffrn_reflns_limit_l_max 20
_diffrn_reflns_limit_l_min -20
_diffrn_reflns_number 20288
_diffrn_reflns_point_group_measured_fraction_full 0.998
_diffrn_reflns_point_group_measured_fraction_max 0.955
_diffrn_reflns_theta_full 67.684
_diffrn_reflns_theta_max 76.666
_diffrn_reflns_theta_min 2.773
_diffrn_source 'Rotating-anode X-ray tube'
_diffrn_source_type 'Rigaku (Cu) X-ray Source'
_exptl_absorpt_coefficient_mu 0.659
_exptl_absorpt_correction_T_max 1.00000
_exptl_absorpt_correction_T_min 0.88803
_exptl_absorpt_correction_type multi-scan
_exptl_absorpt_process_details
;
CrysAlisPro 1.171.41.119a (Rigaku Oxford Diffraction, 2021)
Empirical absorption correction using spherical harmonics,
implemented in SCALE3 ABSPACK scaling algorithm.
;
_exptl_crystal_colour 'clear colourless'
_exptl_crystal_colour_lustre clear
_exptl_crystal_colour_primary colourless
_exptl_crystal_density_diffrn 1.287
_exptl_crystal_description block
_exptl_crystal_F_000 440
_exptl_crystal_size_max 0.15
_exptl_crystal_size_mid 0.08
_exptl_crystal_size_min 0.08
_refine_diff_density_max 0.126
_refine_diff_density_min -0.202
_refine_diff_density_rms 0.039
_refine_ls_abs_structure_details
;
 Flack x determined using 1836 quotients [(I+)-(I-)]/[(I+)+(I-)]
 (Parsons, Flack and Wagner, Acta Cryst. B69 (2013) 249-259).
;
_refine_ls_abs_structure_Flack -0.12(10)
_refine_ls_extinction_method none
_refine_ls_goodness_of_fit_ref 1.090
_refine_ls_hydrogen_treatment constr
_refine_ls_matrix_type full
_refine_ls_number_parameters 290
_refine_ls_number_reflns 4370
_refine_ls_number_restraints 1
_refine_ls_restrained_S_all 1.090
_refine_ls_R_factor_all 0.0338
_refine_ls_R_factor_gt 0.0327
_refine_ls_shift/su_max 0.000
_refine_ls_shift/su_mean 0.000
_refine_ls_structure_factor_coef Fsqd
_refine_ls_weighting_details 'w=1/[\s^2^(Fo^2^)+(0.0475P)^2^+0.1464P] where P=(Fo^2^+2Fc^2^)/3'
_refine_ls_weighting_scheme calc
_refine_ls_wR_factor_gt 0.0857
_refine_ls_wR_factor_ref 0.0865
_reflns_Friedel_coverage 0.814
_reflns_Friedel_fraction_full 0.996
_reflns_Friedel_fraction_max 0.924
_reflns_number_gt 4214
_reflns_number_total 4370
_reflns_threshold_expression 'I > 2\s(I)'
_cod_data_source_file d3sc00112a2.cif
_cod_data_source_block exp_2118_auto
_cod_depositor_comments 'Adding full bibliography for 1568487--1568489.cif.'
_cod_database_code 1568488
_shelx_shelxl_version_number 2016/6
_chemical_oxdiff_usercomment 2209175182
_shelx_space_group_comment
;
The symmetry employed for this shelxl refinement is uniquely defined
by the following loop, which should always be used as a source of
symmetry information in preference to the above space-group names.
They are only intended as comments.
;
_shelx_estimated_absorpt_t_max 0.949
_shelx_estimated_absorpt_t_min 0.908
_olex2_refinement_description
;
1. Fixed Uiso
 At 1.2 times of:
  All C(H) groups, All C(H,H) groups
 At 1.5 times of:
  All C(H,H,H) groups
2.a Ternary CH refined with riding coordinates:
 C11(H11)
2.b Aromatic/amide H refined with riding coordinates:
 C2(H2), C3(H3), C5(H5), C6(H6), C13(H13), C14(H14), C15(H15), C16(H16),
 C17(H17), C19(H19), C20(H20), C21(H21), C22(H22), C23(H23), C29(H29)
2.c X=CH2 refined with riding coordinates:
 C30(H30A,H30B)
2.d Idealised Me refined as rotating group:
 C32(H32A,H32B,H32C)
;
_olex2_submission_special_instructions 'No special instructions were received'
_oxdiff_exptl_absorpt_empirical_details
;
Empirical correction (ABSPACK) includes:
- Absorption correction using spherical harmonics
- Frame scaling
;
_oxdiff_exptl_absorpt_empirical_full_max 1.263
_oxdiff_exptl_absorpt_empirical_full_min 0.797

loop_
_space_group_symop_operation_xyz
'x, y, z'
'-x, y+1/2, -z'

loop_
_atom_site_label
_atom_site_type_symbol
_atom_site_fract_x
_atom_site_fract_y
_atom_site_fract_z
_atom_site_U_iso_or_equiv
_atom_site_adp_type
_atom_site_occupancy
_atom_site_site_symmetry_order
_atom_site_calc_flag
_atom_site_refinement_flags_posn
_atom_site_refinement_flags_adp
_atom_site_refinement_flags_occupancy
_atom_site_disorder_assembly
_atom_site_disorder_group
O24 O 0.39690(18) 0.28839(18) 0.37390(9) 0.0250(3) Uani 1 1 d . . . . .
O31 O 0.17889(18) 0.94283(19) 0.51042(9) 0.0274(3) Uani 1 1 d . . . . .
N7 N 0.3787(2) 0.5154(2) 0.28984(10) 0.0202(3) Uani 1 1 d . . . . .
N26 N 0.4298(2) 0.3689(3) 0.02264(12) 0.0335(4) Uani 1 1 d . . . . .
N28 N 0.8232(2) 0.4574(2) 0.24075(14) 0.0344(5) Uani 1 1 d . . . . .
C1 C 0.3240(2) 0.6298(2) 0.34355(12) 0.0202(4) Uani 1 1 d . . . . .
C2 C 0.2105(2) 0.5805(3) 0.38884(12) 0.0223(4) Uani 1 1 d . . . . .
H2 H 0.165016 0.473415 0.382196 0.027 Uiso 1 1 calc R U . . .
C3 C 0.1652(3) 0.6898(3) 0.44352(13) 0.0240(4) Uani 1 1 d . . . . .
H3 H 0.089168 0.656426 0.474982 0.029 Uiso 1 1 calc R U . . .
C4 C 0.2291(2) 0.8473(3) 0.45305(12) 0.0223(4) Uani 1 1 d . . . . .
C5 C 0.3359(3) 0.8985(3) 0.40521(13) 0.0252(4) Uani 1 1 d . . . . .
H5 H 0.376582 1.007421 0.409581 0.030 Uiso 1 1 calc R U . . .
C6 C 0.3828(3) 0.7883(3) 0.35072(13) 0.0243(4) Uani 1 1 d . . . . .
H6 H 0.456203 0.822752 0.318043 0.029 Uiso 1 1 calc R U . . .
C8 C 0.4074(2) 0.3542(2) 0.30879(12) 0.0197(4) Uani 1 1 d . . . . .
C9 C 0.4426(2) 0.2650(2) 0.23307(12) 0.0210(4) Uani 1 1 d . . . . .
C10 C 0.5012(2) 0.4123(3) 0.18529(12) 0.0212(4) Uani 1 1 d . . . . .
C11 C 0.4158(2) 0.5698(2) 0.21220(12) 0.0202(4) Uani 1 1 d . . . . .
H11 H 0.501784 0.657770 0.226501 0.024 Uiso 1 1 calc R U . . .
C12 C 0.2690(2) 0.6369(2) 0.14698(12) 0.0211(4) Uani 1 1 d . . . . .
C13 C 0.3023(3) 0.7359(3) 0.08411(13) 0.0252(4) Uani 1 1 d . . . . .
H13 H 0.414246 0.756493 0.082843 0.030 Uiso 1 1 calc R U . . .
C14 C 0.1737(3) 0.8046(3) 0.02345(14) 0.0308(5) Uani 1 1 d . . . . .
H14 H 0.197531 0.870347 -0.019717 0.037 Uiso 1 1 calc R U . . .
C15 C 0.0106(3) 0.7771(3) 0.02598(13) 0.0302(5) Uani 1 1 d . . . . .
H15 H -0.077931 0.826352 -0.014509 0.036 Uiso 1 1 calc R U . . .
C16 C -0.0234(3) 0.6771(3) 0.08799(14) 0.0261(4) Uani 1 1 d . . . . .
H16 H -0.135534 0.656784 0.088993 0.031 Uiso 1 1 calc R U . . .
C17 C 0.1045(2) 0.6068(3) 0.14836(13) 0.0228(4) Uani 1 1 d . . . . .
H17 H 0.080165 0.538492 0.190455 0.027 Uiso 1 1 calc R U . . .
C18 C 0.5783(2) 0.1335(2) 0.25320(13) 0.0216(4) Uani 1 1 d . . . . .
C19 C 0.6046(3) 0.0383(3) 0.18717(13) 0.0263(4) Uani 1 1 d . . . . .
H19 H 0.535131 0.052532 0.132283 0.032 Uiso 1 1 calc R U . . .
C20 C 0.7314(3) -0.0769(3) 0.20101(14) 0.0294(5) Uani 1 1 d . . . . .
H20 H 0.748309 -0.140559 0.155545 0.035 Uiso 1 1 calc R U . . .
C21 C 0.8331(3) -0.0994(3) 0.28059(14) 0.0295(5) Uani 1 1 d . . . . .
H21 H 0.919500 -0.178518 0.290146 0.035 Uiso 1 1 calc R U . . .
C22 C 0.8076(3) -0.0053(3) 0.34624(14) 0.0280(5) Uani 1 1 d . . . . .
H22 H 0.876854 -0.020586 0.401094 0.034 Uiso 1 1 calc R U . . .
C23 C 0.6817(3) 0.1115(3) 0.33289(13) 0.0249(4) Uani 1 1 d . . . . .
H23 H 0.666651 0.176263 0.378369 0.030 Uiso 1 1 calc R U . . .
C25 C 0.4616(2) 0.3899(3) 0.09360(13) 0.0245(4) Uani 1 1 d . . . . .
C27 C 0.6836(2) 0.4345(3) 0.21569(13) 0.0244(4) Uani 1 1 d . . . . .
C29 C 0.2801(3) 0.1915(3) 0.18184(14) 0.0248(4) Uani 1 1 d . . . . .
H29 H 0.277583 0.157937 0.126251 0.030 Uiso 1 1 calc R U . . .
C30 C 0.1431(3) 0.1701(3) 0.20699(16) 0.0337(5) Uani 1 1 d . . . . .
H30A H 0.139316 0.201660 0.262061 0.040 Uiso 1 1 calc R U . . .
H30B H 0.047962 0.122974 0.170106 0.040 Uiso 1 1 calc R U . . .
C32 C 0.2566(3) 1.0983(3) 0.52780(16) 0.0338(5) Uani 1 1 d . . . . .
H32A H 0.220511 1.169232 0.478638 0.051 Uiso 1 1 calc R U . . .
H32B H 0.377678 1.084949 0.540831 0.051 Uiso 1 1 calc R U . . .
H32C H 0.225243 1.147765 0.575910 0.051 Uiso 1 1 calc R U . . .

loop_
_atom_site_aniso_label
_atom_site_aniso_U_11
_atom_site_aniso_U_22
_atom_site_aniso_U_33
_atom_site_aniso_U_23
_atom_site_aniso_U_13
_atom_site_aniso_U_12
O24 0.0316(8) 0.0206(7) 0.0250(7) 0.0028(6) 0.0109(6) 0.0038(6)
O31 0.0311(7) 0.0263(8) 0.0268(8) -0.0048(6) 0.0106(6) 0.0021(6)
N7 0.0223(8) 0.0186(8) 0.0205(8) 0.0012(6) 0.0069(6) 0.0006(6)
N26 0.0375(10) 0.0382(11) 0.0262(9) 0.0006(8) 0.0104(8) 0.0097(9)
N28 0.0257(9) 0.0309(10) 0.0480(12) 0.0043(9) 0.0117(8) -0.0008(8)
C1 0.0211(9) 0.0202(9) 0.0188(9) 0.0007(8) 0.0039(7) 0.0024(8)
C2 0.0223(10) 0.0204(10) 0.0240(10) 0.0003(8) 0.0053(8) -0.0006(8)
C3 0.0233(10) 0.0276(10) 0.0223(10) 0.0014(8) 0.0078(8) 0.0014(8)
C4 0.0221(9) 0.0247(10) 0.0191(9) -0.0014(8) 0.0030(7) 0.0057(8)
C5 0.0278(10) 0.0200(10) 0.0282(10) -0.0006(8) 0.0080(8) -0.0005(8)
C6 0.0271(10) 0.0217(10) 0.0260(10) 0.0015(9) 0.0103(8) 0.0004(8)
C8 0.0189(9) 0.0180(9) 0.0224(9) 0.0011(8) 0.0053(7) 0.0009(7)
C9 0.0201(9) 0.0202(10) 0.0228(9) 0.0011(8) 0.0054(8) 0.0004(8)
C10 0.0197(9) 0.0223(10) 0.0220(9) 0.0017(8) 0.0058(7) 0.0014(8)
C11 0.0205(9) 0.0207(10) 0.0213(9) 0.0004(8) 0.0091(7) -0.0015(7)
C12 0.0223(9) 0.0190(9) 0.0223(9) -0.0007(8) 0.0063(8) 0.0005(8)
C13 0.0251(10) 0.0256(10) 0.0256(10) 0.0036(8) 0.0076(8) 0.0013(8)
C14 0.0363(12) 0.0299(12) 0.0255(10) 0.0072(9) 0.0065(9) 0.0044(9)
C15 0.0295(11) 0.0294(11) 0.0276(11) 0.0002(9) -0.0005(9) 0.0071(9)
C16 0.0213(10) 0.0253(11) 0.0306(11) -0.0063(9) 0.0043(8) 0.0032(8)
C17 0.0240(10) 0.0213(10) 0.0241(10) -0.0025(8) 0.0082(8) -0.0002(8)
C18 0.0213(9) 0.0177(9) 0.0265(10) 0.0000(8) 0.0074(8) -0.0012(7)
C19 0.0280(10) 0.0251(11) 0.0248(10) -0.0021(8) 0.0045(8) 0.0020(9)
C20 0.0323(11) 0.0268(11) 0.0297(11) -0.0052(9) 0.0090(9) 0.0057(9)
C21 0.0272(10) 0.0248(11) 0.0357(12) 0.0014(9) 0.0066(9) 0.0050(9)
C22 0.0257(10) 0.0282(11) 0.0282(11) 0.0011(9) 0.0028(8) 0.0040(9)
C23 0.0254(10) 0.0239(11) 0.0251(10) -0.0014(8) 0.0055(8) 0.0017(8)
C25 0.0252(9) 0.0226(10) 0.0270(11) 0.0014(8) 0.0090(8) 0.0048(8)
C27 0.0243(10) 0.0226(10) 0.0278(10) 0.0034(8) 0.0093(8) 0.0018(8)
C29 0.0235(10) 0.0226(10) 0.0272(10) -0.0007(8) 0.0041(8) 0.0005(8)
C30 0.0278(11) 0.0373(13) 0.0358(12) -0.0018(10) 0.0077(9) -0.0065(10)
C32 0.0318(11) 0.0303(12) 0.0403(13) -0.0155(10) 0.0105(9) -0.0016(10)

loop_
_atom_type_symbol
_atom_type_description
_atom_type_scat_dispersion_real
_atom_type_scat_dispersion_imag
_atom_type_scat_source
C C 0.0181 0.0091 'International Tables Vol C Tables 4.2.6.8 and 6.1.1.4'
H H 0.0000 0.0000 'International Tables Vol C Tables 4.2.6.8 and 6.1.1.4'
N N 0.0311 0.0180 'International Tables Vol C Tables 4.2.6.8 and 6.1.1.4'
O O 0.0492 0.0322 'International Tables Vol C Tables 4.2.6.8 and 6.1.1.4'

loop_
_geom_angle_atom_site_label_1
_geom_angle_atom_site_label_2
_geom_angle_atom_site_label_3
_geom_angle
_geom_angle_site_symmetry_1
_geom_angle_site_symmetry_3
_geom_angle_publ_flag
C4 O31 C32 116.67(16) . . ?
C1 N7 C11 120.54(16) . . ?
C8 N7 C1 123.67(16) . . ?
C8 N7 C11 115.70(16) . . ?
C2 C1 N7 119.84(18) . . ?
C6 C1 N7 120.41(17) . . ?
C6 C1 C2 119.76(18) . . ?
C1 C2 H2 120.4 . . ?
C3 C2 C1 119.18(19) . . ?
C3 C2 H2 120.4 . . ?
C2 C3 H3 119.5 . . ?
C2 C3 C4 120.98(19) . . ?
C4 C3 H3 119.5 . . ?
O31 C4 C3 115.78(18) . . ?
O31 C4 C5 124.45(19) . . ?
C5 C4 C3 119.77(19) . . ?
C4 C5 H5 120.4 . . ?
C4 C5 C6 119.30(19) . . ?
C6 C5 H5 120.4 . . ?
C1 C6 C5 120.91(18) . . ?
C1 C6 H6 119.5 . . ?
C5 C6 H6 119.5 . . ?
O24 C8 N7 125.51(18) . . ?
O24 C8 C9 124.91(18) . . ?
N7 C8 C9 109.44(16) . . ?
C8 C9 C10 100.66(15) . . ?
C18 C9 C8 115.91(16) . . ?
C18 C9 C10 110.06(15) . . ?
C29 C9 C8 108.36(15) . . ?
C29 C9 C10 111.41(16) . . ?
C29 C9 C18 110.12(16) . . ?
C9 C10 C11 105.50(14) . . ?
C25 C10 C9 113.33(17) . . ?
C25 C10 C11 112.67(17) . . ?
C25 C10 C27 108.05(16) . . ?
C27 C10 C9 109.87(16) . . ?
C27 C10 C11 107.24(17) . . ?
N7 C11 C10 101.70(15) . . ?
N7 C11 H11 107.9 . . ?
N7 C11 C12 115.13(16) . . ?
C10 C11 H11 107.9 . . ?
C12 C11 C10 115.74(16) . . ?
C12 C11 H11 107.9 . . ?
C13 C12 C11 117.63(17) . . ?
C17 C12 C11 122.98(18) . . ?
C17 C12 C13 119.38(19) . . ?
C12 C13 H13 119.7 . . ?
C14 C13 C12 120.7(2) . . ?
C14 C13 H13 119.7 . . ?
C13 C14 H14 120.1 . . ?
C15 C14 C13 119.8(2) . . ?
C15 C14 H14 120.1 . . ?
C14 C15 H15 120.1 . . ?
C14 C15 C16 119.8(2) . . ?
C16 C15 H15 120.1 . . ?
C15 C16 H16 119.6 . . ?
C17 C16 C15 120.76(19) . . ?
C17 C16 H16 119.6 . . ?
C12 C17 H17 120.2 . . ?
C16 C17 C12 119.62(19) . . ?
C16 C17 H17 120.2 . . ?
C19 C18 C9 118.16(17) . . ?
C23 C18 C9 122.94(18) . . ?
C23 C18 C19 118.79(18) . . ?
C18 C19 H19 119.7 . . ?
C20 C19 C18 120.65(19) . . ?
C20 C19 H19 119.7 . . ?
C19 C20 H20 119.8 . . ?
C21 C20 C19 120.3(2) . . ?
C21 C20 H20 119.8 . . ?
C20 C21 H21 120.4 . . ?
C20 C21 C22 119.3(2) . . ?
C22 C21 H21 120.4 . . ?
C21 C22 H22 119.6 . . ?
C21 C22 C23 120.9(2) . . ?
C23 C22 H22 119.6 . . ?
C18 C23 C22 120.1(2) . . ?
C18 C23 H23 119.9 . . ?
C22 C23 H23 119.9 . . ?
N26 C25 C10 178.4(2) . . ?
N28 C27 C10 177.2(2) . . ?
C9 C29 H29 116.8 . . ?
C30 C29 C9 126.5(2) . . ?
C30 C29 H29 116.8 . . ?
C29 C30 H30A 120.0 . . ?
C29 C30 H30B 120.0 . . ?
H30A C30 H30B 120.0 . . ?
O31 C32 H32A 109.5 . . ?
O31 C32 H32B 109.5 . . ?
O31 C32 H32C 109.5 . . ?
H32A C32 H32B 109.5 . . ?
H32A C32 H32C 109.5 . . ?
H32B C32 H32C 109.5 . . ?

loop_
_geom_bond_atom_site_label_1
_geom_bond_atom_site_label_2
_geom_bond_distance
_geom_bond_site_symmetry_2
_geom_bond_publ_flag
O24 C8 1.221(2) . ?
O31 C4 1.368(2) . ?
O31 C32 1.423(3) . ?
N7 C1 1.436(2) . ?
N7 C8 1.363(3) . ?
N7 C11 1.456(2) . ?
N26 C25 1.144(3) . ?
N28 C27 1.144(3) . ?
C1 C2 1.398(3) . ?
C1 C6 1.381(3) . ?
C2 H2 0.9500 . ?
C2 C3 1.385(3) . ?
C3 H3 0.9500 . ?
C3 C4 1.388(3) . ?
C4 C5 1.388(3) . ?
C5 H5 0.9500 . ?
C5 C6 1.393(3) . ?
C6 H6 0.9500 . ?
C8 C9 1.533(3) . ?
C9 C10 1.581(3) . ?
C9 C18 1.533(3) . ?
C9 C29 1.526(3) . ?
C10 C11 1.586(3) . ?
C10 C25 1.473(3) . ?
C10 C27 1.483(3) . ?
C11 H11 1.0000 . ?
C11 C12 1.512(3) . ?
C12 C13 1.394(3) . ?
C12 C17 1.393(3) . ?
C13 H13 0.9500 . ?
C13 C14 1.386(3) . ?
C14 H14 0.9500 . ?
C14 C15 1.384(3) . ?
C15 H15 0.9500 . ?
C15 C16 1.390(3) . ?
C16 H16 0.9500 . ?
C16 C17 1.386(3) . ?
C17 H17 0.9500 . ?
C18 C19 1.397(3) . ?
C18 C23 1.389(3) . ?
C19 H19 0.9500 . ?
C19 C20 1.389(3) . ?
C20 H20 0.9500 . ?
C20 C21 1.382(3) . ?
C21 H21 0.9500 . ?
C21 C22 1.385(3) . ?
C22 H22 0.9500 . ?
C22 C23 1.393(3) . ?
C23 H23 0.9500 . ?
C29 H29 0.9500 . ?
C29 C30 1.315(3) . ?
C30 H30A 0.9500 . ?
C30 H30B 0.9500 . ?
C32 H32A 0.9800 . ?
C32 H32B 0.9800 . ?
C32 H32C 0.9800 . ?

loop_
_geom_torsion_atom_site_label_1
_geom_torsion_atom_site_label_2
_geom_torsion_atom_site_label_3
_geom_torsion_atom_site_label_4
_geom_torsion
_geom_torsion_site_symmetry_1
_geom_torsion_site_symmetry_2
_geom_torsion_site_symmetry_3
_geom_torsion_site_symmetry_4
_geom_torsion_publ_flag
O24 C8 C9 C10 -161.53(19) . . . . ?
O24 C8 C9 C18 -42.9(3) . . . . ?
O24 C8 C9 C29 81.5(2) . . . . ?
O31 C4 C5 C6 177.86(18) . . . . ?
N7 C1 C2 C3 176.84(18) . . . . ?
N7 C1 C6 C5 -177.35(19) . . . . ?
N7 C8 C9 C10 22.49(19) . . . . ?
N7 C8 C9 C18 141.14(17) . . . . ?
N7 C8 C9 C29 -94.50(19) . . . . ?
N7 C11 C12 C13 160.36(18) . . . . ?
N7 C11 C12 C17 -18.3(3) . . . . ?
C1 N7 C8 O24 -3.0(3) . . . . ?
C1 N7 C8 C9 172.95(16) . . . . ?
C1 N7 C11 C10 169.77(16) . . . . ?
C1 N7 C11 C12 -64.3(2) . . . . ?
C1 C2 C3 C4 0.8(3) . . . . ?
C2 C1 C6 C5 2.7(3) . . . . ?
C2 C3 C4 O31 -178.34(18) . . . . ?
C2 C3 C4 C5 2.1(3) . . . . ?
C3 C4 C5 C6 -2.7(3) . . . . ?
C4 C5 C6 C1 0.3(3) . . . . ?
C6 C1 C2 C3 -3.2(3) . . . . ?
C8 N7 C1 C2 -37.3(3) . . . . ?
C8 N7 C1 C6 142.8(2) . . . . ?
C8 N7 C11 C10 -7.1(2) . . . . ?
C8 N7 C11 C12 118.83(19) . . . . ?
C8 C9 C10 C11 -25.91(18) . . . . ?
C8 C9 C10 C25 -149.64(16) . . . . ?
C8 C9 C10 C27 89.39(18) . . . . ?
C8 C9 C18 C19 174.19(17) . . . . ?
C8 C9 C18 C23 -9.6(3) . . . . ?
C8 C9 C29 C30 -16.0(3) . . . . ?
C9 C10 C11 N7 20.83(19) . . . . ?
C9 C10 C11 C12 -104.72(18) . . . . ?
C9 C18 C19 C20 176.7(2) . . . . ?
C9 C18 C23 C22 -177.07(19) . . . . ?
C10 C9 C18 C19 -72.5(2) . . . . ?
C10 C9 C18 C23 103.7(2) . . . . ?
C10 C9 C29 C30 -125.8(2) . . . . ?
C10 C11 C12 C13 -81.3(2) . . . . ?
C10 C11 C12 C17 100.1(2) . . . . ?
C11 N7 C1 C2 146.12(19) . . . . ?
C11 N7 C1 C6 -33.8(3) . . . . ?
C11 N7 C8 O24 173.78(18) . . . . ?
C11 N7 C8 C9 -10.3(2) . . . . ?
C11 C12 C13 C14 -178.5(2) . . . . ?
C11 C12 C17 C16 177.82(19) . . . . ?
C12 C13 C14 C15 1.1(3) . . . . ?
C13 C12 C17 C16 -0.8(3) . . . . ?
C13 C14 C15 C16 -1.8(3) . . . . ?
C14 C15 C16 C17 1.2(3) . . . . ?
C15 C16 C17 C12 0.1(3) . . . . ?
C17 C12 C13 C14 0.2(3) . . . . ?
C18 C9 C10 C11 -148.73(16) . . . . ?
C18 C9 C10 C25 87.5(2) . . . . ?
C18 C9 C10 C27 -33.4(2) . . . . ?
C18 C9 C29 C30 111.8(3) . . . . ?
C18 C19 C20 C21 0.3(3) . . . . ?
C19 C18 C23 C22 -0.9(3) . . . . ?
C19 C20 C21 C22 -0.3(3) . . . . ?
C20 C21 C22 C23 -0.3(3) . . . . ?
C21 C22 C23 C18 0.9(3) . . . . ?
C23 C18 C19 C20 0.3(3) . . . . ?
C25 C10 C11 N7 144.97(17) . . . . ?
C25 C10 C11 C12 19.4(2) . . . . ?
C27 C10 C11 N7 -96.26(17) . . . . ?
C27 C10 C11 C12 138.19(17) . . . . ?
C29 C9 C10 C11 88.81(19) . . . . ?
C29 C9 C10 C25 -34.9(2) . . . . ?
C29 C9 C10 C27 -155.89(17) . . . . ?
C29 C9 C18 C19 50.7(2) . . . . ?
C29 C9 C18 C23 -133.0(2) . . . . ?
C32 O31 C4 C3 173.41(19) . . . . ?
C32 O31 C4 C5 -7.1(3) . . . . ?
